data_7703194
loop_
_publ_author_name
'Abas, Elisa'
'Pena-Martinez, Raquel'
'Aguirre-Ram\'irez, Diego'
'Rodriguez-Dieguez, Antonio'
'Laguna, Mariano'
'Grasa, Laura'

_publ_section_title
;
 New selective thiolate gold(i) complexes inhibit the proliferation of
 different human cancer cells and induce apoptosis in primary cultures of
 mouse colon tumors.
;
_journal_issue 6
_journal_name_full 'Dalton transactions (Cambridge, England : 2003)'
_journal_page_first 1915
_journal_page_last 1927
_journal_paper_doi 10.1039/c9dt04423j
_journal_volume 49
_journal_year 2020
_chemical_formula_sum 'C12 H25 Au N5 P S'
_chemical_formula_weight 499.36
_space_group_crystal_system triclinic
_space_group_IT_number 2
_space_group_name_Hall '-P 1'
_space_group_name_H-M_alt 'P -1'
_atom_sites_solution_hydrogens mixed
_audit_creation_method SHELXL-2014
_audit_update_record
;
2019-10-04 deposited with the CCDC.	2020-01-02 downloaded from the CCDC.
;
_cell_angle_alpha 72.501(5)
_cell_angle_beta 80.034(4)
_cell_angle_gamma 68.630(4)
_cell_formula_units_Z 2
_cell_length_a 7.9330(4)
_cell_length_b 9.2516(4)
_cell_length_c 13.6133(8)
_cell_measurement_reflns_used 6239
_cell_measurement_temperature 293(2)
_cell_measurement_theta_max 28.02
_cell_measurement_theta_min 3.08
_cell_volume 885.10(8)
_computing_structure_refinement 'SHELXL-2014 (Sheldrick, 2014)'
_diffrn_ambient_temperature 293(2)
_diffrn_measured_fraction_theta_full 0.998
_diffrn_measured_fraction_theta_max 0.885
_diffrn_measurement_device_type 'Xcalibur, Sapphire3'
_diffrn_measurement_method '\w scans'
_diffrn_radiation_type MoK\a
_diffrn_radiation_wavelength 0.71073
_diffrn_reflns_av_R_equivalents 0.0487
_diffrn_reflns_av_unetI/netI 0.0529
_diffrn_reflns_Laue_measured_fraction_full 0.998
_diffrn_reflns_Laue_measured_fraction_max 0.885
_diffrn_reflns_limit_h_max 9
_diffrn_reflns_limit_h_min -10
_diffrn_reflns_limit_k_max 12
_diffrn_reflns_limit_k_min -11
_diffrn_reflns_limit_l_max 17
_diffrn_reflns_limit_l_min -17
_diffrn_reflns_number 13818
_diffrn_reflns_point_group_measured_fraction_full 0.998
_diffrn_reflns_point_group_measured_fraction_max 0.885
_diffrn_reflns_theta_full 25.242
_diffrn_reflns_theta_max 28.022
_diffrn_reflns_theta_min 3.081
_diffrn_source 'fine-focus sealed X-ray tube'
_exptl_absorpt_coefficient_mu 8.517
_exptl_absorpt_correction_T_max 0.745
_exptl_absorpt_correction_T_min 0.539
_exptl_absorpt_correction_type multi-scan
_exptl_absorpt_process_details 'Bruker SADABS (Bruker, 1999)'
_exptl_crystal_colour colourless
_exptl_crystal_density_diffrn 1.874
_exptl_crystal_description prismatic
_exptl_crystal_F_000 484
_exptl_crystal_size_max 0.16
_exptl_crystal_size_mid 0.16
_exptl_crystal_size_min 0.15
_refine_diff_density_max 1.110
_refine_diff_density_min -1.167
_refine_diff_density_rms 0.159
_refine_ls_extinction_method none
_refine_ls_goodness_of_fit_ref 1.040
_refine_ls_hydrogen_treatment constr
_refine_ls_matrix_type full
_refine_ls_number_parameters 182
_refine_ls_number_reflns 3792
_refine_ls_number_restraints 0
_refine_ls_restrained_S_all 1.040
_refine_ls_R_factor_all 0.0428
_refine_ls_R_factor_gt 0.0336
_refine_ls_shift/su_max 0.001
_refine_ls_shift/su_mean 0.000
_refine_ls_structure_factor_coef Fsqd
_refine_ls_weighting_details 'w=1/[\s^2^(Fo^2^)+(0.0293P)^2^] where P=(Fo^2^+2Fc^2^)/3'
_refine_ls_weighting_scheme calc
_refine_ls_wR_factor_gt 0.0653
_refine_ls_wR_factor_ref 0.0697
_reflns_Friedel_coverage 0.000
_reflns_number_gt 3317
_reflns_number_total 3792
_reflns_threshold_expression 'I > 2\s(I)'
_cod_data_source_file c9dt04423j2.cif
_cod_data_source_block Compound4
_cod_depositor_comments 'Adding full bibliography for 7703194--7703195.cif.'
_cod_original_cell_volume 885.10(9)
_cod_database_code 7703194
_shelx_space_group_comment
;
The symmetry employed for this shelxl refinement is uniquely defined
by the following loop, which should always be used as a source of
symmetry information in preference to the above space-group names.
They are only intended as comments.
;
_shelxl_version_number 2014-3

loop_
_space_group_symop_operation_xyz
'x, y, z'
'-x, -y, -z'

loop_
_atom_site_label
_atom_site_type_symbol
_atom_site_fract_x
_atom_site_fract_y
_atom_site_fract_z
_atom_site_U_iso_or_equiv
_atom_site_adp_type
_atom_site_occupancy
_atom_site_site_symmetry_order
_atom_site_calc_flag
_atom_site_refinement_flags_posn
_atom_site_refinement_flags_adp
Au01 Au 0.76931(3) 0.62586(2) 0.30410(2) 0.02757(8) Uani 1 1 d . .
C1 C 0.4763(7) 0.9445(6) 0.1775(4) 0.0289(12) Uani 1 1 d . .
C2 C 0.2769(8) 1.1384(7) 0.0641(4) 0.0346(13) Uani 1 1 d . .
C3 C 0.2446(8) 1.0198(7) 0.0372(4) 0.0392(15) Uani 1 1 d . .
H3 H 0.1697 1.0461 -0.0156 0.047 Uiso 1 1 d R U
C4 C 0.3305(8) 0.8626(7) 0.0850(4) 0.0343(13) Uani 1 1 d . .
C5 C 0.3051(10) 0.7249(8) 0.0579(5) 0.059(2) Uani 1 1 d . .
H5A H 0.2190 0.7669 0.0062 0.088 Uiso 1 1 calc R U
H5B H 0.4191 0.6607 0.0319 0.088 Uiso 1 1 calc R U
H5C H 0.2609 0.6598 0.1186 0.088 Uiso 1 1 calc R U
C6 C 0.1868(9) 1.3132(7) 0.0164(5) 0.0514(17) Uani 1 1 d . .
H6A H 0.1060 1.3257 -0.0328 0.077 Uiso 1 1 calc R U
H6B H 0.1193 1.3651 0.0693 0.077 Uiso 1 1 calc R U
H6C H 0.2774 1.3612 -0.0178 0.077 Uiso 1 1 calc R U
C7 C 0.9798(8) 0.0845(6) 0.3008(4) 0.0388(14) Uani 1 1 d . .
H7A H 1.0699 0.0503 0.3494 0.058 Uiso 1 1 calc R U
H7B H 0.8922 0.0308 0.3285 0.058 Uiso 1 1 calc R U
H7C H 1.0371 0.0584 0.2373 0.058 Uiso 1 1 calc R U
C8 C 0.7492(8) 0.3258(7) 0.2089(4) 0.0446(16) Uani 1 1 d . .
H8A H 0.6973 0.4397 0.2008 0.067 Uiso 1 1 calc R U
H8B H 0.8013 0.3051 0.1434 0.067 Uiso 1 1 calc R U
H8C H 0.6564 0.2775 0.2346 0.067 Uiso 1 1 calc R U
C9 C 0.6614(8) 0.2603(7) 0.4831(5) 0.0453(16) Uani 1 1 d . .
H9A H 0.6538 0.2144 0.4302 0.068 Uiso 1 1 calc R U
H9B H 0.6372 0.1944 0.5496 0.068 Uiso 1 1 calc R U
H9C H 0.5738 0.3664 0.4739 0.068 Uiso 1 1 calc R U
C10 C 0.8586(8) 0.3398(7) 0.5576(4) 0.0378(14) Uani 1 1 d . .
H10A H 0.9784 0.3452 0.5529 0.057 Uiso 1 1 calc R U
H10B H 0.7712 0.4460 0.5485 0.057 Uiso 1 1 calc R U
H10C H 0.8346 0.2740 0.6242 0.057 Uiso 1 1 calc R U
C11 C 1.2338(8) 0.3976(7) 0.2855(4) 0.0388(14) Uani 1 1 d . .
H11A H 1.1513 0.4934 0.2454 0.058 Uiso 1 1 calc R U
H11B H 1.3178 0.4255 0.3131 0.058 Uiso 1 1 calc R U
H11C H 1.2993 0.3269 0.2423 0.058 Uiso 1 1 calc R U
C12 C 1.2480(8) 0.1695(7) 0.4353(5) 0.0431(15) Uani 1 1 d . .
H12A H 1.1746 0.1216 0.4895 0.065 Uiso 1 1 calc R U
H12B H 1.3137 0.0957 0.3941 0.065 Uiso 1 1 calc R U
H12C H 1.3322 0.1942 0.4650 0.065 Uiso 1 1 calc R U
N1 N 0.3951(6) 1.1016(5) 0.1353(3) 0.0313(11) Uani 1 1 d . .
N2 N 0.4490(6) 0.8220(5) 0.1575(3) 0.0305(10) Uani 1 1 d . .
N3 N 0.8890(6) 0.2583(5) 0.2813(3) 0.0351(11) Uani 1 1 d . .
N4 N 0.8455(6) 0.2692(5) 0.4765(3) 0.0257(9) Uani 1 1 d . .
N5 N 1.1317(6) 0.3169(5) 0.3704(3) 0.0294(10) Uani 1 1 d . .
S1 S 0.6377(2) 0.90232(16) 0.26485(11) 0.0334(3) Uani 1 1 d . .
P1 P 0.91388(19) 0.35796(16) 0.35701(10) 0.0247(3) Uani 1 1 d . .

loop_
_atom_site_aniso_label
_atom_site_aniso_U_11
_atom_site_aniso_U_22
_atom_site_aniso_U_33
_atom_site_aniso_U_23
_atom_site_aniso_U_13
_atom_site_aniso_U_12
Au01 0.02514(13) 0.02475(13) 0.02951(13) -0.00494(8) -0.00688(9) -0.00397(9)
C1 0.022(3) 0.029(3) 0.029(3) -0.005(2) 0.000(2) -0.003(2)
C2 0.023(3) 0.039(3) 0.029(3) -0.004(2) 0.004(2) -0.002(3)
C3 0.023(3) 0.059(4) 0.026(3) -0.004(3) -0.004(2) -0.006(3)
C4 0.027(3) 0.047(4) 0.029(3) -0.008(3) 0.003(2) -0.016(3)
C5 0.072(5) 0.061(5) 0.055(4) -0.002(3) -0.030(4) -0.034(4)
C6 0.048(4) 0.038(4) 0.042(4) 0.001(3) -0.008(3) 0.010(3)
C7 0.038(4) 0.034(3) 0.049(4) -0.020(3) -0.004(3) -0.009(3)
C8 0.050(4) 0.046(4) 0.041(3) -0.009(3) -0.016(3) -0.015(3)
C9 0.026(3) 0.038(4) 0.063(4) -0.010(3) 0.004(3) -0.007(3)
C10 0.044(4) 0.034(3) 0.028(3) -0.009(2) 0.000(3) -0.005(3)
C11 0.030(3) 0.048(4) 0.041(3) -0.017(3) 0.004(3) -0.014(3)
C12 0.027(3) 0.046(4) 0.052(4) -0.008(3) -0.010(3) -0.007(3)
N1 0.027(3) 0.025(2) 0.028(2) -0.0041(19) 0.000(2) 0.004(2)
N2 0.027(3) 0.031(3) 0.030(2) -0.0046(19) -0.004(2) -0.007(2)
N3 0.034(3) 0.036(3) 0.038(3) -0.014(2) -0.008(2) -0.008(2)
N4 0.020(2) 0.023(2) 0.032(2) -0.0098(18) 0.0006(19) -0.0040(19)
N5 0.019(2) 0.031(3) 0.037(3) -0.0086(19) -0.004(2) -0.006(2)
S1 0.0364(9) 0.0258(7) 0.0370(8) -0.0066(6) -0.0123(6) -0.0060(6)
P1 0.0206(7) 0.0231(7) 0.0280(7) -0.0063(5) -0.0044(6) -0.0035(6)

loop_
_atom_type_symbol
_atom_type_description
_atom_type_scat_dispersion_real
_atom_type_scat_dispersion_imag
_atom_type_scat_source
C C 0.0033 0.0016 'International Tables Vol C Tables 4.2.6.8 and 6.1.1.4'
H H 0.0000 0.0000 'International Tables Vol C Tables 4.2.6.8 and 6.1.1.4'
N N 0.0061 0.0033 'International Tables Vol C Tables 4.2.6.8 and 6.1.1.4'
S S 0.1246 0.1234 'International Tables Vol C Tables 4.2.6.8 and 6.1.1.4'
P P 0.1023 0.0942 'International Tables Vol C Tables 4.2.6.8 and 6.1.1.4'
Au Au -2.0133 8.8022 'International Tables Vol C Tables 4.2.6.8 and 6.1.1.4'

loop_
_geom_angle_atom_site_label_1
_geom_angle_atom_site_label_2
_geom_angle_atom_site_label_3
_geom_angle
P1 Au01 S1 173.35(5)
N2 C1 N1 126.7(5)
N2 C1 S1 118.9(4)
N1 C1 S1 114.5(4)
N1 C2 C3 120.9(5)
N1 C2 C6 116.4(5)
C3 C2 C6 122.7(5)
C4 C3 C2 119.3(5)
N2 C4 C3 121.1(5)
N2 C4 C5 116.4(5)
C3 C4 C5 122.5(5)
C1 N1 C2 116.1(5)
C1 N2 C4 115.9(5)
C8 N3 C7 115.1(4)
C8 N3 P1 122.9(4)
C7 N3 P1 120.5(4)
C10 N4 C9 109.9(4)
C10 N4 P1 114.2(3)
C9 N4 P1 113.2(4)
C12 N5 C11 112.9(4)
C12 N5 P1 125.5(4)
C11 N5 P1 117.3(4)
C1 S1 Au01 104.01(19)
N3 P1 N5 110.9(2)
N3 P1 N4 105.2(2)
N5 P1 N4 101.0(2)
N3 P1 Au01 112.81(17)
N5 P1 Au01 111.39(16)
N4 P1 Au01 114.81(16)

loop_
_geom_bond_atom_site_label_1
_geom_bond_atom_site_label_2
_geom_bond_distance
Au01 P1 2.2623(13)
Au01 S1 2.3114(14)
C1 N2 1.338(6)
C1 N1 1.343(6)
C1 S1 1.758(5)
C2 N1 1.349(7)
C2 C3 1.373(8)
C2 C6 1.495(7)
C3 C4 1.366(8)
C4 N2 1.357(7)
C4 C5 1.515(8)
C7 N3 1.463(7)
C8 N3 1.447(6)
C9 N4 1.478(7)
C10 N4 1.477(6)
C11 N5 1.466(6)
C12 N5 1.460(7)
N3 P1 1.651(4)
N4 P1 1.682(4)
N5 P1 1.659(4)
